data_4065243
loop_
_publ_author_name
'Phillips, Andrew D.'
'Thommes, Katrin'
'Scopelliti, Rosario'
'Gandolfi, Claudio'
'Albrecht, Martin'
'Severin, Kay'
'Schreiber, Dominique F.'
'Dyson, Paul J.'

_publ_section_title
;
 Modulating the Steric, Electronic, and Catalytic Properties of Cp*
 Ruthenium Half-Sandwich Complexes with \b-Diketiminato Ligands
;
_journal_issue 22
_journal_name_full Organometallics
_journal_page_first 6119
_journal_paper_doi 10.1021/om2006479
_journal_volume 30
_journal_year 2011
_chemical_formula_moiety 'C31 H40 Cl N2 Ru'
_chemical_formula_sum 'C31 H40 Cl N2 Ru'
_chemical_formula_weight 577.17
_chemical_name_common Cp*RuCl((3,5-Me2C6H3NCMe)2CH)
_chemical_name_systematic
; 
 ? 
;
_space_group_IT_number 14
_symmetry_cell_setting monoclinic
_symmetry_Int_Tables_number 14
_symmetry_space_group_name_Hall '-P 2ybc'
_symmetry_space_group_name_H-M 'P 1 21/c 1'
_atom_sites_solution_hydrogens geom
_atom_sites_solution_primary direct
_atom_sites_solution_secondary difmap
_audit_creation_method SHELXL-97
_cell_angle_alpha 90.00
_cell_angle_beta 115.246(9)
_cell_angle_gamma 90.00
_cell_formula_units_Z 4
_cell_length_a 15.0996(17)
_cell_length_b 8.1612(8)
_cell_length_c 24.661(3)
_cell_measurement_reflns_used 4504
_cell_measurement_temperature 143(2)
_cell_measurement_theta_max 28.8815
_cell_measurement_theta_min 2.8449
_cell_volume 2748.7(6)
_computing_cell_refinement
;
CrysAlisPro, Oxford Diffraction Ltd.,
Version 1.171.33.52 (release 06-11-2009 CrysAlis171 .NET)
(compiled Nov  6 2009,16:24:50)
;
_computing_data_collection
;
CrysAlisPro, Oxford Diffraction Ltd.,
Version 1.171.33.52 (release 06-11-2009 CrysAlis171 .NET)
(compiled Nov  6 2009,16:24:50)
;
_computing_data_reduction
;
CrysAlisPro, Oxford Diffraction Ltd.,
Version 1.171.33.52 (release 06-11-2009 CrysAlis171 .NET)
(compiled Nov  6 2009,16:24:50)
;
_computing_molecular_graphics 'ORTEP-3 for windows 2.02 (Farrugia, 2008)'
_computing_publication_material 'WinGX 1.80.05 (Farrugia, 2009)'
_computing_structure_refinement 'SHELXL-97 (Sheldrick G.M., 2008)'
_computing_structure_solution 'SHELXS-97 (Sheldrick G.M., 2008)'
_diffrn_ambient_temperature 143(2)
_diffrn_detector_area_resol_mean 8.2812
_diffrn_measured_fraction_theta_full 0.998
_diffrn_measured_fraction_theta_max 0.998
_diffrn_measurement_device_type 'Xcalibur, Sapphire2, large Be window'
_diffrn_measurement_method '\w and \p scans'
_diffrn_radiation_monochromator graphite
_diffrn_radiation_source 'Enhance (Mo) X-ray Source'
_diffrn_radiation_type MoK\a
_diffrn_radiation_wavelength 0.71073
_diffrn_reflns_av_R_equivalents 0.0998
_diffrn_reflns_av_sigmaI/netI 0.1281
_diffrn_reflns_limit_h_max 17
_diffrn_reflns_limit_h_min -17
_diffrn_reflns_limit_k_max 9
_diffrn_reflns_limit_k_min -9
_diffrn_reflns_limit_l_max 29
_diffrn_reflns_limit_l_min -26
_diffrn_reflns_number 17514
_diffrn_reflns_theta_full 24.99
_diffrn_reflns_theta_max 24.99
_diffrn_reflns_theta_min 2.85
_exptl_absorpt_coefficient_mu 0.690
_exptl_absorpt_correction_T_max 1.00000
_exptl_absorpt_correction_T_min 0.96479
_exptl_absorpt_correction_type multi-scan
_exptl_absorpt_process_details
;
CrysAlisPro, Oxford Diffraction Ltd.,
Version 1.171.33.66 (release 28-04-2010 CrysAlis171 .NET)
(compiled Apr 28 2010,14:27:37)
Empirical absorption correction using spherical harmonics,
 implemented in SCALE3 ABSPACK scaling algorithm.
;
_exptl_crystal_colour blue
_exptl_crystal_density_diffrn 1.395
_exptl_crystal_density_method 'not measured'
_exptl_crystal_description block
_exptl_crystal_F_000 1204
_exptl_crystal_size_max 0.343
_exptl_crystal_size_mid 0.283
_exptl_crystal_size_min 0.189
_refine_diff_density_max 0.954
_refine_diff_density_min -0.573
_refine_diff_density_rms 0.097
_refine_ls_extinction_method none
_refine_ls_goodness_of_fit_ref 0.842
_refine_ls_hydrogen_treatment constr
_refine_ls_matrix_type full
_refine_ls_number_parameters 327
_refine_ls_number_reflns 4834
_refine_ls_number_restraints 6
_refine_ls_restrained_S_all 0.842
_refine_ls_R_factor_all 0.1019
_refine_ls_R_factor_gt 0.0415
_refine_ls_shift/su_max 0.000
_refine_ls_shift/su_mean 0.000
_refine_ls_structure_factor_coef Fsqd
_refine_ls_weighting_details 'calc w=1/[\s^2^(Fo^2^)+(0.0332P)^2^+0.0000P] where P=(Fo^2^+2Fc^2^)/3'
_refine_ls_weighting_scheme calc
_refine_ls_wR_factor_gt 0.0734
_refine_ls_wR_factor_ref 0.0835
_reflns_number_gt 2632
_reflns_number_total 4834
_reflns_threshold_expression I>2/s(I)
_cod_data_source_file om2006479_si_001.cif
_cod_data_source_block adp462
_cod_original_cell_volume 2748.7(5)
_cod_database_code 4065243

loop_
_symmetry_equiv_pos_as_xyz
'x, y, z'
'-x, y+1/2, -z+1/2'
'-x, -y, -z'
'x, -y-1/2, z-1/2'

loop_
_atom_site_label
_atom_site_type_symbol
_atom_site_fract_x
_atom_site_fract_y
_atom_site_fract_z
_atom_site_U_iso_or_equiv
_atom_site_adp_type
_atom_site_occupancy
_atom_site_symmetry_multiplicity
_atom_site_calc_flag
_atom_site_refinement_flags
Ru1 Ru 0.24591(3) 0.75485(6) 0.887073(17) 0.01286(10) Uani 1 1 d .
Cl1 Cl 0.26017(9) 1.03545(14) 0.92535(6) 0.0207(3) Uani 1 1 d .
N1 N 0.3259(3) 0.6803(4) 0.97387(18) 0.0136(10) Uani 1 1 d .
N2 N 0.3759(3) 0.7982(4) 0.88197(18) 0.0159(10) Uani 1 1 d .
C1 C 0.2700(3) 0.6163(6) 1.0046(2) 0.0164(11) Uani 1 1 d .
C2 C 0.2179(3) 0.7272(6) 1.02216(19) 0.0190(12) Uani 1 1 d .
H2 H 0.2221 0.8410 1.0154 0.023 Uiso 1 1 calc R
C3 C 0.1593(4) 0.6737(6) 1.0496(2) 0.0203(12) Uani 1 1 d .
C4 C 0.1550(4) 0.5071(6) 1.0586(2) 0.0212(13) Uani 1 1 d .
H4 H 0.1148 0.4688 1.0769 0.025 Uiso 1 1 calc R
C5 C 0.2071(4) 0.3945(6) 1.0419(2) 0.0187(12) Uani 1 1 d .
C6 C 0.2655(3) 0.4501(6) 1.0146(2) 0.0184(12) Uani 1 1 d .
H6 H 0.3021 0.3745 1.0030 0.022 Uiso 1 1 calc R
C7 C 0.1024(4) 0.7949(6) 1.0688(2) 0.0311(15) Uani 1 1 d .
H7A H 0.1472 0.8510 1.1054 0.047 Uiso 1 1 calc R
H7B H 0.0522 0.7367 1.0765 0.047 Uiso 1 1 calc R
H7C H 0.0710 0.8757 1.0368 0.047 Uiso 1 1 calc R
C8 C 0.1951(4) 0.2130(6) 1.0486(2) 0.0268(15) Uani 1 1 d .
H8A H 0.2574 0.1671 1.0775 0.040 Uiso 1 1 calc R
H8B H 0.1757 0.1590 1.0097 0.040 Uiso 1 1 calc R
H8C H 0.1446 0.1953 1.0630 0.040 Uiso 1 1 calc R
C9 C 0.4214(4) 0.7009(5) 1.0074(2) 0.0149(12) Uani 1 1 d .
C10 C 0.4678(4) 0.6455(6) 1.0721(2) 0.0234(13) Uani 1 1 d .
H10A H 0.4273 0.6812 1.0921 0.035 Uiso 1 1 calc R
H10B H 0.5333 0.6936 1.0924 0.035 Uiso 1 1 calc R
H10C H 0.4730 0.5257 1.0736 0.035 Uiso 1 1 calc R
C11 C 0.4835(3) 0.7716(6) 0.98612(19) 0.0169(11) Uani 1 1 d .
H11 H 0.5482 0.7930 1.0152 0.020 Uiso 1 1 calc R
C12 C 0.4632(4) 0.8152(5) 0.9279(2) 0.0174(12) Uani 1 1 d .
C13 C 0.5478(4) 0.8812(6) 0.9164(2) 0.0243(13) Uani 1 1 d .
H13A H 0.5682 0.7983 0.8953 0.037 Uiso 1 1 calc R
H13B H 0.6029 0.9075 0.9547 0.037 Uiso 1 1 calc R
H13C H 0.5269 0.9804 0.8918 0.037 Uiso 1 1 calc R
C14 C 0.3700(4) 0.8372(6) 0.8234(2) 0.0164(12) Uani 1 1 d .
C15 C 0.3943(3) 0.7196(6) 0.7912(2) 0.0194(13) Uani 1 1 d .
H15 H 0.4160 0.6142 0.8080 0.023 Uiso 1 1 calc R
C16 C 0.3866(3) 0.7570(8) 0.73433(19) 0.0207(10) Uani 1 1 d .
C17 C 0.3579(4) 0.9105(6) 0.7113(2) 0.0239(13) Uani 1 1 d .
H17 H 0.3539 0.9355 0.6727 0.029 Uiso 1 1 calc R
C18 C 0.3346(4) 1.0307(6) 0.7429(2) 0.0215(12) Uani 1 1 d .
C19 C 0.3408(3) 0.9916(6) 0.7993(2) 0.0199(12) Uani 1 1 d .
H19 H 0.3247 1.0719 0.8215 0.024 Uiso 1 1 calc R
C20 C 0.4081(4) 0.6255(6) 0.6974(2) 0.0348(15) Uani 1 1 d .
H20A H 0.3513 0.6133 0.6586 0.052 Uiso 1 1 calc R
H20B H 0.4213 0.5210 0.7190 0.052 Uiso 1 1 calc R
H20C H 0.4654 0.6578 0.6910 0.052 Uiso 1 1 calc R
C21 C 0.3031(4) 1.1990(6) 0.7169(3) 0.0384(17) Uani 1 1 d .
H21A H 0.2318 1.2082 0.7011 0.058 Uiso 1 1 calc R
H21B H 0.3231 1.2171 0.6845 0.058 Uiso 1 1 calc R
H21C H 0.3340 1.2814 0.7483 0.058 Uiso 1 1 calc R
C22 C 0.1566(3) 0.5685(6) 0.8236(2) 0.0179(12) Uani 1 1 d .
C23 C 0.1476(3) 0.7107(5) 0.7888(2) 0.0143(12) Uani 1 1 d .
C24 C 0.1089(4) 0.8365(6) 0.8108(2) 0.0204(13) Uani 1 1 d .
C25 C 0.0858(3) 0.7664(7) 0.85719(19) 0.0189(11) Uani 1 1 d .
C26 C 0.1125(4) 0.5996(6) 0.8628(2) 0.0172(12) Uani 1 1 d U
C27 C 0.1955(4) 0.4064(6) 0.8146(2) 0.0339(15) Uani 1 1 d .
H27A H 0.2132 0.3390 0.8507 0.051 Uiso 1 1 calc R
H27B H 0.2535 0.4243 0.8072 0.051 Uiso 1 1 calc R
H27C H 0.1451 0.3500 0.7802 0.051 Uiso 1 1 calc R
C28 C 0.1601(4) 0.7150(6) 0.7316(2) 0.0266(14) Uani 1 1 d .
H28A H 0.0971 0.6920 0.6977 0.040 Uiso 1 1 calc R
H28B H 0.2080 0.6320 0.7332 0.040 Uiso 1 1 calc R
H28C H 0.1832 0.8236 0.7266 0.040 Uiso 1 1 calc R
C29 C 0.0843(4) 1.0067(6) 0.7861(2) 0.0300(14) Uani 1 1 d .
H29A H 0.1293 1.0400 0.7690 0.045 Uiso 1 1 calc R
H29B H 0.0904 1.0823 0.8184 0.045 Uiso 1 1 calc R
H29C H 0.0169 1.0092 0.7548 0.045 Uiso 1 1 calc R
C30 C 0.0299(4) 0.8537(7) 0.8865(2) 0.0316(15) Uani 1 1 d .
H30A H -0.0391 0.8632 0.8579 0.047 Uiso 1 1 calc R
H30B H 0.0575 0.9634 0.8991 0.047 Uiso 1 1 calc R
H30C H 0.0347 0.7914 0.9216 0.047 Uiso 1 1 calc R
C31 C 0.0809(4) 0.4715(6) 0.8949(2) 0.0319(15) Uani 1 1 d .
H31A H 0.0730 0.5222 0.9286 0.048 Uiso 1 1 calc R
H31B H 0.1308 0.3853 0.9100 0.048 Uiso 1 1 calc R
H31C H 0.0185 0.4236 0.8671 0.048 Uiso 1 1 calc R

loop_
_atom_site_aniso_label
_atom_site_aniso_U_11
_atom_site_aniso_U_22
_atom_site_aniso_U_33
_atom_site_aniso_U_23
_atom_site_aniso_U_13
_atom_site_aniso_U_12
Ru1 0.01228(18) 0.01563(18) 0.01136(17) -0.0004(3) 0.00569(14) -0.0013(3)
Cl1 0.0234(8) 0.0169(6) 0.0203(7) -0.0017(6) 0.0080(6) -0.0007(6)
N1 0.019(3) 0.009(2) 0.016(2) 0.0012(18) 0.011(2) -0.0027(18)
N2 0.017(2) 0.015(2) 0.017(2) 0.0008(17) 0.008(2) 0.0010(18)
C1 0.015(3) 0.024(3) 0.011(3) 0.003(2) 0.006(2) 0.002(2)
C2 0.024(3) 0.017(3) 0.016(2) 0.002(3) 0.009(2) 0.000(3)
C3 0.023(3) 0.024(3) 0.018(3) -0.004(2) 0.013(3) -0.004(2)
C4 0.021(3) 0.025(3) 0.024(3) 0.002(3) 0.015(3) -0.004(3)
C5 0.019(3) 0.018(3) 0.016(3) 0.005(2) 0.005(3) -0.004(2)
C6 0.019(3) 0.021(3) 0.017(3) 0.003(2) 0.010(2) 0.005(2)
C7 0.037(4) 0.031(4) 0.038(3) 0.003(3) 0.028(3) 0.000(3)
C8 0.026(3) 0.031(4) 0.030(3) 0.001(3) 0.018(3) -0.005(3)
C9 0.023(3) 0.018(3) 0.007(2) 0.0014(19) 0.009(2) 0.001(2)
C10 0.024(3) 0.035(3) 0.013(3) 0.002(2) 0.009(3) -0.006(3)
C11 0.016(2) 0.022(3) 0.011(2) 0.000(3) 0.004(2) 0.000(3)
C12 0.012(3) 0.017(3) 0.024(3) -0.002(2) 0.008(3) -0.001(2)
C13 0.020(3) 0.034(3) 0.023(3) 0.000(3) 0.013(3) -0.007(3)
C14 0.012(3) 0.023(3) 0.017(3) -0.003(2) 0.009(2) -0.005(2)
C15 0.016(3) 0.018(3) 0.019(3) 0.002(2) 0.003(2) 0.001(2)
C16 0.019(3) 0.025(3) 0.021(2) -0.002(4) 0.011(2) -0.001(4)
C17 0.023(3) 0.032(3) 0.019(3) 0.001(3) 0.011(3) -0.009(3)
C18 0.022(3) 0.021(3) 0.021(3) 0.002(2) 0.008(3) -0.002(3)
C19 0.023(3) 0.023(3) 0.015(3) -0.002(2) 0.010(3) -0.003(2)
C20 0.041(4) 0.041(4) 0.029(3) 0.002(3) 0.021(3) 0.011(3)
C21 0.056(4) 0.032(4) 0.028(3) 0.009(3) 0.018(3) 0.003(3)
C22 0.011(3) 0.015(3) 0.023(3) -0.005(2) 0.003(2) -0.004(2)
C23 0.009(3) 0.019(3) 0.015(3) -0.003(2) 0.004(2) -0.005(2)
C24 0.012(3) 0.018(3) 0.023(3) 0.004(2) -0.001(3) 0.000(2)
C25 0.018(3) 0.029(3) 0.010(2) -0.002(3) 0.006(2) 0.002(3)
C26 0.022(3) 0.027(3) 0.003(2) -0.002(2) 0.005(2) -0.008(2)
C27 0.039(4) 0.024(3) 0.036(4) -0.006(3) 0.013(3) -0.003(3)
C28 0.027(3) 0.034(4) 0.018(3) -0.002(3) 0.008(2) -0.007(3)
C29 0.024(3) 0.027(3) 0.026(3) 0.002(3) -0.003(3) 0.008(3)
C30 0.016(3) 0.055(4) 0.024(3) -0.005(3) 0.008(3) 0.002(3)
C31 0.029(4) 0.044(3) 0.023(3) -0.004(3) 0.011(3) -0.022(3)

loop_
_atom_type_symbol
_atom_type_description
_atom_type_scat_dispersion_real
_atom_type_scat_dispersion_imag
_atom_type_scat_source
C C 0.0033 0.0016 'International Tables Vol C Tables 4.2.6.8 and 6.1.1.4'
H H 0.0000 0.0000 'International Tables Vol C Tables 4.2.6.8 and 6.1.1.4'
Cl Cl 0.1484 0.1585 'International Tables Vol C Tables 4.2.6.8 and 6.1.1.4'
N N 0.0061 0.0033 'International Tables Vol C Tables 4.2.6.8 and 6.1.1.4'
Ru Ru -1.2594 0.8363 'International Tables Vol C Tables 4.2.6.8 and 6.1.1.4'

loop_
_geom_angle_atom_site_label_1
_geom_angle_atom_site_label_2
_geom_angle_atom_site_label_3
_geom_angle
N1 Ru1 N2 87.85(16)
N1 Ru1 C22 116.72(17)
N2 Ru1 C22 112.96(17)
N1 Ru1 C25 115.75(16)
N2 Ru1 C25 155.85(16)
C22 Ru1 C25 62.48(19)
N1 Ru1 C24 153.30(18)
N2 Ru1 C24 117.76(18)
C22 Ru1 C24 62.33(19)
C25 Ru1 C24 38.16(17)
N1 Ru1 C26 100.00(16)
N2 Ru1 C26 149.15(16)
C22 Ru1 C26 37.21(16)
C25 Ru1 C26 37.00(18)
C24 Ru1 C26 62.36(18)
N1 Ru1 C23 153.43(15)
N2 Ru1 C23 99.75(17)
C22 Ru1 C23 37.00(16)
C25 Ru1 C23 61.67(17)
C24 Ru1 C23 36.30(16)
C26 Ru1 C23 61.24(16)
N1 Ru1 Cl1 87.66(10)
N2 Ru1 Cl1 86.19(10)
C22 Ru1 Cl1 148.39(13)
C25 Ru1 Cl1 89.56(15)
C24 Ru1 Cl1 86.74(13)
C26 Ru1 Cl1 123.64(14)
C23 Ru1 Cl1 118.05(12)
C9 N1 C1 116.0(4)
C9 N1 Ru1 127.6(3)
C1 N1 Ru1 116.0(3)
C12 N2 C14 116.4(4)
C12 N2 Ru1 126.4(3)
C14 N2 Ru1 116.5(3)
C2 C1 C6 120.4(4)
C2 C1 N1 117.6(4)
C6 C1 N1 122.0(4)
C1 C2 C3 120.7(5)
C1 C2 H2 119.6
C3 C2 H2 119.6
C4 C3 C2 117.9(5)
C4 C3 C7 121.4(4)
C2 C3 C7 120.7(4)
C5 C4 C3 122.3(5)
C5 C4 H4 118.9
C3 C4 H4 118.9
C4 C5 C6 119.0(4)
C4 C5 C8 120.6(4)
C6 C5 C8 120.2(5)
C1 C6 C5 119.6(5)
C1 C6 H6 120.2
C5 C6 H6 120.2
C3 C7 H7A 109.5
C3 C7 H7B 109.5
H7A C7 H7B 109.5
C3 C7 H7C 109.5
H7A C7 H7C 109.5
H7B C7 H7C 109.5
C5 C8 H8A 109.5
C5 C8 H8B 109.5
H8A C8 H8B 109.5
C5 C8 H8C 109.5
H8A C8 H8C 109.5
H8B C8 H8C 109.5
N1 C9 C11 123.2(4)
N1 C9 C10 120.6(4)
C11 C9 C10 116.2(4)
C9 C10 H10A 109.5
C9 C10 H10B 109.5
H10A C10 H10B 109.5
C9 C10 H10C 109.5
H10A C10 H10C 109.5
H10B C10 H10C 109.5
C9 C11 C12 128.1(5)
C9 C11 H11 115.9
C12 C11 H11 115.9
N2 C12 C11 123.9(4)
N2 C12 C13 119.1(4)
C11 C12 C13 117.0(4)
C12 C13 H13A 109.5
C12 C13 H13B 109.5
H13A C13 H13B 109.5
C12 C13 H13C 109.5
H13A C13 H13C 109.5
H13B C13 H13C 109.5
C19 C14 C15 119.8(4)
C19 C14 N2 120.3(4)
C15 C14 N2 120.0(4)
C14 C15 C16 119.7(5)
C14 C15 H15 120.2
C16 C15 H15 120.2
C17 C16 C15 119.6(5)
C17 C16 C20 120.4(4)
C15 C16 C20 119.9(5)
C16 C17 C18 121.8(5)
C16 C17 H17 119.1
C18 C17 H17 119.1
C17 C18 C19 118.3(5)
C17 C18 C21 121.1(5)
C19 C18 C21 120.6(5)
C14 C19 C18 120.8(5)
C14 C19 H19 119.6
C18 C19 H19 119.6
C16 C20 H20A 109.5
C16 C20 H20B 109.5
H20A C20 H20B 109.5
C16 C20 H20C 109.5
H20A C20 H20C 109.5
H20B C20 H20C 109.5
C18 C21 H21A 109.5
C18 C21 H21B 109.5
H21A C21 H21B 109.5
C18 C21 H21C 109.5
H21A C21 H21C 109.5
H21B C21 H21C 109.5
C26 C22 C23 108.4(4)
C26 C22 C27 126.0(5)
C23 C22 C27 125.2(5)
C26 C22 Ru1 73.2(3)
C23 C22 Ru1 74.6(3)
C27 C22 Ru1 123.9(3)
C24 C23 C22 108.4(4)
C24 C23 C28 125.9(4)
C22 C23 C28 124.8(4)
C24 C23 Ru1 70.2(3)
C22 C23 Ru1 68.4(3)
C28 C23 Ru1 135.5(3)
C23 C24 C25 107.3(4)
C23 C24 C29 126.6(5)
C25 C24 C29 125.8(5)
C23 C24 Ru1 73.5(3)
C25 C24 Ru1 70.3(3)
C29 C24 Ru1 127.0(4)
C26 C25 C24 107.7(4)
C26 C25 C30 127.2(5)
C24 C25 C30 124.5(5)
C26 C25 Ru1 72.5(3)
C24 C25 Ru1 71.5(3)
C30 C25 Ru1 128.2(3)
C25 C26 C22 107.8(4)
C25 C26 C31 125.5(5)
C22 C26 C31 125.7(5)
C25 C26 Ru1 70.5(3)
C22 C26 Ru1 69.5(3)
C31 C26 Ru1 134.7(4)
C22 C27 H27A 109.5
C22 C27 H27B 109.5
H27A C27 H27B 109.5
C22 C27 H27C 109.5
H27A C27 H27C 109.5
H27B C27 H27C 109.5
C23 C28 H28A 109.5
C23 C28 H28B 109.5
H28A C28 H28B 109.5
C23 C28 H28C 109.5
H28A C28 H28C 109.5
H28B C28 H28C 109.5
C24 C29 H29A 109.5
C24 C29 H29B 109.5
H29A C29 H29B 109.5
C24 C29 H29C 109.5
H29A C29 H29C 109.5
H29B C29 H29C 109.5
C25 C30 H30A 109.5
C25 C30 H30B 109.5
H30A C30 H30B 109.5
C25 C30 H30C 109.5
H30A C30 H30C 109.5
H30B C30 H30C 109.5
C26 C31 H31A 109.5
C26 C31 H31B 109.5
H31A C31 H31B 109.5
C26 C31 H31C 109.5
H31A C31 H31C 109.5
H31B C31 H31C 109.5

loop_
_geom_bond_atom_site_label_1
_geom_bond_atom_site_label_2
_geom_bond_distance
Ru1 N1 2.050(4)
Ru1 N2 2.051(4)
Ru1 C22 2.187(5)
Ru1 C25 2.208(4)
Ru1 C24 2.224(5)
Ru1 C26 2.235(5)
Ru1 C23 2.266(5)
Ru1 Cl1 2.4512(13)
N1 C9 1.332(6)
N1 C1 1.450(6)
N2 C12 1.329(6)
N2 C14 1.444(6)
C1 C2 1.385(6)
C1 C6 1.385(6)
C2 C3 1.393(6)
C2 H2 0.9500
C3 C4 1.384(6)
C3 C7 1.512(6)
C4 C5 1.382(6)
C4 H4 0.9500
C5 C6 1.394(6)
C5 C8 1.510(6)
C6 H6 0.9500
C7 H7A 0.9800
C7 H7B 0.9800
C7 H7C 0.9800
C8 H8A 0.9800
C8 H8B 0.9800
C8 H8C 0.9800
C9 C11 1.381(6)
C9 C10 1.512(6)
C10 H10A 0.9800
C10 H10B 0.9800
C10 H10C 0.9800
C11 C12 1.382(6)
C11 H11 0.9500
C12 C13 1.520(6)
C13 H13A 0.9800
C13 H13B 0.9800
C13 H13C 0.9800
C14 C19 1.383(6)
C14 C15 1.390(6)
C15 C16 1.392(6)
C15 H15 0.9500
C16 C17 1.367(7)
C16 C20 1.528(7)
C17 C18 1.388(7)
C17 H17 0.9500
C18 C19 1.391(6)
C18 C21 1.504(6)
C19 H19 0.9500
C20 H20A 0.9800
C20 H20B 0.9800
C20 H20C 0.9800
C21 H21A 0.9800
C21 H21B 0.9800
C21 H21C 0.9800
C22 C26 1.411(6)
C22 C23 1.415(6)
C22 C27 1.502(6)
C23 C24 1.399(6)
C23 C28 1.501(6)
C24 C25 1.449(6)
C24 C29 1.498(6)
C25 C26 1.410(7)
C25 C30 1.505(6)
C26 C31 1.507(6)
C27 H27A 0.9800
C27 H27B 0.9800
C27 H27C 0.9800
C28 H28A 0.9800
C28 H28B 0.9800
C28 H28C 0.9800
C29 H29A 0.9800
C29 H29B 0.9800
C29 H29C 0.9800
C30 H30A 0.9800
C30 H30B 0.9800
C30 H30C 0.9800
C31 H31A 0.9800
C31 H31B 0.9800
C31 H31C 0.9800

loop_
_geom_torsion_atom_site_label_1
_geom_torsion_atom_site_label_2
_geom_torsion_atom_site_label_3
_geom_torsion_atom_site_label_4
_geom_torsion
N2 Ru1 N1 C9 12.8(4)
C22 Ru1 N1 C9 127.6(4)
C25 Ru1 N1 C9 -161.8(4)
C24 Ru1 N1 C9 -151.4(4)
C26 Ru1 N1 C9 162.8(4)
C23 Ru1 N1 C9 120.5(4)
Cl1 Ru1 N1 C9 -73.4(4)
N2 Ru1 N1 C1 -175.5(3)
C22 Ru1 N1 C1 -60.8(4)
C25 Ru1 N1 C1 9.8(4)
C24 Ru1 N1 C1 20.2(5)
C26 Ru1 N1 C1 -25.6(3)
C23 Ru1 N1 C1 -67.8(5)
Cl1 Ru1 N1 C1 98.2(3)
N1 Ru1 N2 C12 -18.1(4)
C22 Ru1 N2 C12 -136.3(4)
C25 Ru1 N2 C12 150.1(4)
C24 Ru1 N2 C12 154.0(4)
C26 Ru1 N2 C12 -124.1(4)
C23 Ru1 N2 C12 -172.5(4)
Cl1 Ru1 N2 C12 69.7(4)
N1 Ru1 N2 C14 171.4(3)
C22 Ru1 N2 C14 53.2(3)
C25 Ru1 N2 C14 -20.4(6)
C24 Ru1 N2 C14 -16.5(4)
C26 Ru1 N2 C14 65.4(4)
C23 Ru1 N2 C14 17.1(3)
Cl1 Ru1 N2 C14 -100.8(3)
C9 N1 C1 C2 99.4(5)
Ru1 N1 C1 C2 -73.2(5)
C9 N1 C1 C6 -82.7(6)
Ru1 N1 C1 C6 104.6(5)
C6 C1 C2 C3 -0.6(7)
N1 C1 C2 C3 177.2(4)
C1 C2 C3 C4 -0.1(7)
C1 C2 C3 C7 180.0(5)
C2 C3 C4 C5 0.6(8)
C7 C3 C4 C5 -179.4(5)
C3 C4 C5 C6 -0.5(8)
C3 C4 C5 C8 -175.9(5)
C2 C1 C6 C5 0.8(7)
N1 C1 C6 C5 -177.0(4)
C4 C5 C6 C1 -0.2(7)
C8 C5 C6 C1 175.2(5)
C1 N1 C9 C11 -175.1(4)
Ru1 N1 C9 C11 -3.5(7)
C1 N1 C9 C10 5.2(6)
Ru1 N1 C9 C10 176.8(3)
N1 C9 C11 C12 -7.8(8)
C10 C9 C11 C12 171.8(5)
C14 N2 C12 C11 -175.0(4)
Ru1 N2 C12 C11 14.6(7)
C14 N2 C12 C13 3.0(6)
Ru1 N2 C12 C13 -167.5(3)
C9 C11 C12 N2 1.9(8)
C9 C11 C12 C13 -176.1(5)
C12 N2 C14 C19 -94.9(5)
Ru1 N2 C14 C19 76.6(5)
C12 N2 C14 C15 84.7(5)
Ru1 N2 C14 C15 -103.8(4)
C19 C14 C15 C16 -1.6(7)
N2 C14 C15 C16 178.8(4)
C14 C15 C16 C17 1.8(7)
C14 C15 C16 C20 -176.8(4)
C15 C16 C17 C18 -0.9(8)
C20 C16 C17 C18 177.7(5)
C16 C17 C18 C19 -0.2(8)
C16 C17 C18 C21 -180.0(5)
C15 C14 C19 C18 0.5(7)
N2 C14 C19 C18 -179.9(4)
C17 C18 C19 C14 0.4(7)
C21 C18 C19 C14 -179.8(5)
N1 Ru1 C22 C26 70.0(3)
N2 Ru1 C22 C26 169.7(3)
C25 Ru1 C22 C26 -36.6(3)
C24 Ru1 C22 C26 -79.9(3)
C23 Ru1 C22 C26 -115.2(4)
Cl1 Ru1 C22 C26 -66.9(4)
N1 Ru1 C22 C23 -174.8(3)
N2 Ru1 C22 C23 -75.1(3)
C25 Ru1 C22 C23 78.6(3)
C24 Ru1 C22 C23 35.3(3)
C26 Ru1 C22 C23 115.2(4)
Cl1 Ru1 C22 C23 48.3(4)
N1 Ru1 C22 C27 -52.5(5)
N2 Ru1 C22 C27 47.2(5)
C25 Ru1 C22 C27 -159.1(5)
C24 Ru1 C22 C27 157.6(5)
C26 Ru1 C22 C27 -122.5(6)
C23 Ru1 C22 C27 122.3(5)
Cl1 Ru1 C22 C27 170.6(3)
C26 C22 C23 C24 7.0(6)
C27 C22 C23 C24 -179.9(5)
Ru1 C22 C23 C24 -59.0(4)
C26 C22 C23 C28 -162.7(4)
C27 C22 C23 C28 10.4(8)
Ru1 C22 C23 C28 131.3(4)
C26 C22 C23 Ru1 66.0(3)
C27 C22 C23 Ru1 -120.9(5)
N1 Ru1 C23 C24 130.7(4)
N2 Ru1 C23 C24 -124.4(3)
C22 Ru1 C23 C24 120.2(4)
C25 Ru1 C23 C24 39.2(3)
C26 Ru1 C23 C24 81.6(3)
Cl1 Ru1 C23 C24 -33.5(3)
N1 Ru1 C23 C22 10.5(5)
N2 Ru1 C23 C22 115.4(3)
C25 Ru1 C23 C22 -81.0(3)
C24 Ru1 C23 C22 -120.2(4)
C26 Ru1 C23 C22 -38.6(3)
Cl1 Ru1 C23 C22 -153.7(2)
N1 Ru1 C23 C28 -107.8(5)
N2 Ru1 C23 C28 -2.8(5)
C22 Ru1 C23 C28 -118.3(6)
C25 Ru1 C23 C28 160.8(5)
C24 Ru1 C23 C28 121.6(6)
C26 Ru1 C23 C28 -156.9(5)
Cl1 Ru1 C23 C28 88.1(4)
C22 C23 C24 C25 -4.7(5)
C28 C23 C24 C25 164.8(4)
Ru1 C23 C24 C25 -62.6(3)
C22 C23 C24 C29 -177.9(5)
C28 C23 C24 C29 -8.4(8)
Ru1 C23 C24 C29 124.2(5)
C22 C23 C24 Ru1 57.9(3)
C28 C23 C24 Ru1 -132.5(5)
N1 Ru1 C24 C23 -131.0(3)
N2 Ru1 C24 C23 66.8(3)
C22 Ru1 C24 C23 -36.0(3)
C25 Ru1 C24 C23 -115.8(4)
C26 Ru1 C24 C23 -78.2(3)
Cl1 Ru1 C24 C23 150.8(3)
N1 Ru1 C24 C25 -15.2(5)
N2 Ru1 C24 C25 -177.4(3)
C22 Ru1 C24 C25 79.8(3)
C26 Ru1 C24 C25 37.6(3)
C23 Ru1 C24 C25 115.8(4)
Cl1 Ru1 C24 C25 -93.4(3)
N1 Ru1 C24 C29 105.3(5)
N2 Ru1 C24 C29 -56.9(5)
C22 Ru1 C24 C29 -159.7(5)
C25 Ru1 C24 C29 120.5(6)
C26 Ru1 C24 C29 158.1(5)
C23 Ru1 C24 C29 -123.7(6)
Cl1 Ru1 C24 C29 27.1(4)
C23 C24 C25 C26 0.8(5)
C29 C24 C25 C26 174.0(5)
Ru1 C24 C25 C26 -64.0(3)
C23 C24 C25 C30 -171.1(5)
C29 C24 C25 C30 2.2(8)
Ru1 C24 C25 C30 124.2(5)
C23 C24 C25 Ru1 64.7(3)
C29 C24 C25 Ru1 -122.0(5)
N1 Ru1 C25 C26 -71.4(3)
N2 Ru1 C25 C26 121.8(4)
C22 Ru1 C25 C26 36.8(3)
C24 Ru1 C25 C26 116.2(4)
C23 Ru1 C25 C26 78.9(3)
Cl1 Ru1 C25 C26 -158.5(2)
N1 Ru1 C25 C24 172.5(3)
N2 Ru1 C25 C24 5.6(6)
C22 Ru1 C25 C24 -79.4(3)
C26 Ru1 C25 C24 -116.2(4)
C23 Ru1 C25 C24 -37.3(3)
Cl1 Ru1 C25 C24 85.3(3)
N1 Ru1 C25 C30 52.7(5)
N2 Ru1 C25 C30 -114.2(5)
C22 Ru1 C25 C30 160.8(5)
C24 Ru1 C25 C30 -119.8(6)
C26 Ru1 C25 C30 124.0(6)
C23 Ru1 C25 C30 -157.1(5)
Cl1 Ru1 C25 C30 -34.5(5)
C24 C25 C26 C22 3.5(5)
C30 C25 C26 C22 175.0(5)
Ru1 C25 C26 C22 -59.8(3)
C24 C25 C26 C31 -165.1(5)
C30 C25 C26 C31 6.4(8)
Ru1 C25 C26 C31 131.6(5)
C24 C25 C26 Ru1 63.3(3)
C30 C25 C26 Ru1 -125.2(5)
C23 C22 C26 C25 -6.4(5)
C27 C22 C26 C25 -179.5(5)
Ru1 C22 C26 C25 60.4(3)
C23 C22 C26 C31 162.1(5)
C27 C22 C26 C31 -10.9(8)
Ru1 C22 C26 C31 -131.0(5)
C23 C22 C26 Ru1 -66.8(3)
C27 C22 C26 Ru1 120.1(5)
N1 Ru1 C26 C25 119.9(3)
N2 Ru1 C26 C25 -137.3(3)
C22 Ru1 C26 C25 -118.6(4)
C24 Ru1 C26 C25 -38.8(3)
C23 Ru1 C26 C25 -80.1(3)
Cl1 Ru1 C26 C25 26.1(3)
N1 Ru1 C26 C22 -121.5(3)
N2 Ru1 C26 C22 -18.7(5)
C25 Ru1 C26 C22 118.6(4)
C24 Ru1 C26 C22 79.8(3)
C23 Ru1 C26 C22 38.4(3)
Cl1 Ru1 C26 C22 144.6(2)
N1 Ru1 C26 C31 -1.1(5)
N2 Ru1 C26 C31 101.7(5)
C22 Ru1 C26 C31 120.4(6)
C25 Ru1 C26 C31 -121.0(6)
C24 Ru1 C26 C31 -159.8(6)
C23 Ru1 C26 C31 158.8(6)
Cl1 Ru1 C26 C31 -95.0(5)
